data_4305324
loop_
_publ_author_name
'Haiying Bie'
'Arthur Mar'

_publ_contact_author_address
; Department of Chemistry
  University of Alberta
  Edmonton, AB
  Canada  T6G 2G2
;
_publ_contact_author_email arthur.mar@ualberta.ca
_publ_contact_author_fax '(780) 492-8231'
_publ_contact_author_name 'Dr. Arthur Mar'
_publ_contact_author_phone '(780) 492-5592'
_publ_section_title
;
Ternary Rare-Earth Titanium Antimonides RE2Ti11-xSb14+x (RE=
Sm, Gd, Tb, Yb)
;
_journal_name_full 'Inorganic Chemistry'
_journal_page_first 6763
_journal_page_last 6770
_journal_paper_doi 10.1021/ic800317c
_journal_volume 47
_journal_year 2008
_chemical_formula_structural 'Sm2 Ti11 Sb14'
_chemical_formula_sum 'Sb14 Sm2 Ti11'
_chemical_formula_weight 2532.10
_chemical_name_common 'samarium titanium antimonide (2/11/14)'
_chemical_name_systematic 'samarium titanium antimonide (2/11/14)'
_space_group_IT_number 62
_symmetry_cell_setting orthorhombic
_symmetry_space_group_name_Hall '-P 2ac 2n'
_symmetry_space_group_name_H-M 'P n m a'
_atom_sites_solution_primary direct
_atom_sites_solution_secondary difmap
_audit_creation_method SHELXL-97
_cell_angle_alpha 90.00
_cell_angle_beta 90.00
_cell_angle_gamma 90.00
_cell_formula_units_Z 2
_cell_length_a 15.8865(6)
_cell_length_b 5.7164(2)
_cell_length_c 12.9244(5)
_cell_measurement_reflns_used 7958
_cell_measurement_temperature 295(2)
_cell_measurement_theta_max 33.14
_cell_measurement_theta_min 2.56
_cell_volume 1173.71(8)
_computing_cell_refinement 'Bruker SAINT 7.06 (Bruker, 2004)'
_computing_data_collection 'Bruker SMART 5.054 (Bruker, 1999)'
_computing_data_reduction 'Bruker SAINT 7.06'
_computing_molecular_graphics 'ATOMS 5.1 (Dowty, 1999)'
_computing_publication_material 'Bruker SHELXTL 6.12'
_computing_structure_refinement 'Bruker SHELXTL 6.12'
_computing_structure_solution 'Bruker SHELXTL 6.12'
_diffrn_ambient_temperature 295(2)
_diffrn_measured_fraction_theta_full 0.989
_diffrn_measured_fraction_theta_max 0.989
_diffrn_measurement_device_type 'Bruker Platform/SMART 1000 CCD'
_diffrn_measurement_method '\w scans'
_diffrn_radiation_monochromator graphite
_diffrn_radiation_source 'fine-focus sealed tube'
_diffrn_radiation_type MoK\a
_diffrn_radiation_wavelength 0.71073
_diffrn_reflns_av_R_equivalents 0.0376
_diffrn_reflns_av_sigmaI/netI 0.0244
_diffrn_reflns_limit_h_max 23
_diffrn_reflns_limit_h_min -23
_diffrn_reflns_limit_k_max 8
_diffrn_reflns_limit_k_min -8
_diffrn_reflns_limit_l_max 19
_diffrn_reflns_limit_l_min -19
_diffrn_reflns_number 15628
_diffrn_reflns_theta_full 33.14
_diffrn_reflns_theta_max 33.14
_diffrn_reflns_theta_min 2.03
_diffrn_standards_number 0
_exptl_absorpt_coefficient_mu 24.187
_exptl_absorpt_correction_T_max 0.2821
_exptl_absorpt_correction_T_min 0.0563
_exptl_absorpt_correction_type numerical
_exptl_absorpt_process_details 'Bruker SHELXTL 6.12 (Sheldrick, 2001)'
_exptl_crystal_colour black
_exptl_crystal_density_diffrn 7.165
_exptl_crystal_density_method 'not measured'
_exptl_crystal_description prism
_exptl_crystal_F_000 2160
_exptl_crystal_size_max 0.23
_exptl_crystal_size_mid 0.07
_exptl_crystal_size_min 0.06
_refine_diff_density_max 1.056
_refine_diff_density_min -1.636
_refine_diff_density_rms 0.331
_refine_ls_extinction_coef 0.00195(6)
_refine_ls_extinction_expression Fc^*^=kFc[1+0.001xFc^2^\l^3^/sin(2\q)]^-1/4^
_refine_ls_extinction_method SHELXL
_refine_ls_goodness_of_fit_ref 1.101
_refine_ls_matrix_type full
_refine_ls_number_parameters 92
_refine_ls_number_reflns 2403
_refine_ls_number_restraints 0
_refine_ls_restrained_S_all 1.101
_refine_ls_R_factor_all 0.0232
_refine_ls_R_factor_gt 0.0193
_refine_ls_shift/su_max 0.001
_refine_ls_shift/su_mean 0.000
_refine_ls_structure_factor_coef Fsqd
_refine_ls_weighting_details 'calc w=1/[\s^2^(Fo^2^)+(0.0173P)^2^+2.0674P] where P=(Fo^2^+2Fc^2^)/3'
_refine_ls_weighting_scheme calc
_refine_ls_wR_factor_gt 0.0415
_refine_ls_wR_factor_ref 0.0424
_reflns_number_gt 2194
_reflns_number_total 2403
_reflns_threshold_expression I>2\s(I)
_cod_data_source_file ic800317c-file002_2.cif
_cod_data_source_block Sm2Ti11Sb14
_cod_database_code 4305324

loop_
_symmetry_equiv_pos_as_xyz
'x, y, z'
'-x+1/2, -y, z+1/2'
'-x, y+1/2, -z'
'x+1/2, -y+1/2, -z+1/2'
'-x, -y, -z'
'x-1/2, y, -z-1/2'
'x, -y-1/2, z'
'-x-1/2, y-1/2, z-1/2'

loop_
_atom_site_label
_atom_site_type_symbol
_atom_site_fract_x
_atom_site_fract_y
_atom_site_fract_z
_atom_site_U_iso_or_equiv
_atom_site_adp_type
_atom_site_occupancy
_atom_site_symmetry_multiplicity
_atom_site_calc_flag
_atom_site_refinement_flags
_atom_site_disorder_assembly
_atom_site_disorder_group
Sm Sm 0.361914(14) 0.2500 0.052991(18) 0.01101(6) Uani 1 2 d S . .
Ti1 Ti 0.37446(5) 0.2500 0.70644(6) 0.01218(15) Uani 1 2 d S . .
Ti2 Ti 0.08696(5) 0.2500 0.75320(6) 0.01149(14) Uani 1 2 d S . .
Ti3 Ti 0.35202(3) 0.00732(10) 0.48595(4) 0.00961(10) Uani 1 1 d . . .
Ti4 Ti 0.18812(5) 0.2500 0.37180(6) 0.01083(14) Uani 1 2 d S . .
Ti5 Ti 0.01565(12) 0.2500 0.15252(16) 0.0222(4) Uani 0.50 2 d SP . .
Sb1 Sb 0.249437(17) 0.2500 0.85163(2) 0.00952(6) Uani 1 2 d S . .
Sb2 Sb 0.497962(18) 0.2500 0.56222(2) 0.01143(7) Uani 1 2 d S . .
Sb3 Sb 0.212684(18) 0.2500 0.58584(2) 0.01035(6) Uani 1 2 d S . .
Sb4 Sb 0.032223(13) 0.50009(4) 0.368778(17) 0.01159(6) Uani 1 1 d . . .
Sb5 Sb 0.35113(9) 0.2500 0.29064(18) 0.0103(3) Uani 0.50 2 d SP . .
Sb6 Sb 0.37200(9) 0.2500 0.30118(18) 0.0100(2) Uani 0.50 2 d SP . .
Sb7 Sb 0.16014(6) 0.2500 0.16369(12) 0.0104(2) Uani 0.50 2 d SP . .
Sb8 Sb 0.18669(6) 0.2500 0.16231(12) 0.0113(2) Uani 0.50 2 d SP . .

loop_
_atom_site_aniso_label
_atom_site_aniso_U_11
_atom_site_aniso_U_22
_atom_site_aniso_U_33
_atom_site_aniso_U_23
_atom_site_aniso_U_13
_atom_site_aniso_U_12
Sm 0.01170(10) 0.01034(10) 0.01098(10) 0.000 0.00007(7) 0.000
Ti1 0.0112(3) 0.0157(4) 0.0097(3) 0.000 0.0014(3) 0.000
Ti2 0.0111(3) 0.0128(4) 0.0106(3) 0.000 -0.0005(3) 0.000
Ti3 0.0097(2) 0.0099(2) 0.0092(2) 0.00042(18) -0.00032(18) -0.00046(17)
Ti4 0.0103(3) 0.0134(4) 0.0089(3) 0.000 0.0002(3) 0.000
Ti5 0.0147(8) 0.0326(11) 0.0195(9) 0.000 0.0004(7) 0.000
Sb1 0.00918(12) 0.01065(13) 0.00874(12) 0.000 0.00133(9) 0.000
Sb2 0.00864(13) 0.01446(14) 0.01118(13) 0.000 -0.00008(9) 0.000
Sb3 0.01205(13) 0.01002(13) 0.00898(12) 0.000 0.00099(9) 0.000
Sb4 0.00999(9) 0.00914(10) 0.01564(10) 0.00084(7) -0.00035(7) 0.00006(7)
Sb5 0.0108(7) 0.0117(3) 0.0084(5) 0.000 0.0014(5) 0.000
Sb6 0.0117(7) 0.0103(3) 0.0080(5) 0.000 0.0007(5) 0.000
Sb7 0.0127(5) 0.0107(3) 0.0080(3) 0.000 -0.0004(4) 0.000
Sb8 0.0142(5) 0.0124(3) 0.0074(3) 0.000 0.0002(5) 0.000

loop_
_atom_type_symbol
_atom_type_description
_atom_type_scat_dispersion_real
_atom_type_scat_dispersion_imag
_atom_type_scat_source
Ti Ti 0.2776 0.4457 'International Tables Vol C Tables 4.2.6.8 and 6.1.1.4'
Sb Sb -0.5866 1.5461 'International Tables Vol C Tables 4.2.6.8 and 6.1.1.4'
Sm Sm -0.1638 3.4418 'International Tables Vol C Tables 4.2.6.8 and 6.1.1.4'

loop_
_geom_angle_atom_site_label_1
_geom_angle_atom_site_label_2
_geom_angle_atom_site_label_3
_geom_angle
_geom_angle_site_symmetry_1
_geom_angle_site_symmetry_3
_geom_angle_publ_flag
Sb5 Sm Sb8 59.90(4) . . ?
Sb5 Sm Sb3 80.976(12) . 2_554 ?
Sb8 Sm Sb3 66.429(7) . 2_554 ?
Sb5 Sm Sb3 80.976(12) . 2_564 ?
Sb8 Sm Sb3 66.429(7) . 2_564 ?
Sb3 Sm Sb3 132.460(13) 2_554 2_564 ?
Sb5 Sm Sb1 142.33(3) . 1_554 ?
Sb8 Sm Sb1 82.44(3) . 1_554 ?
Sb3 Sm Sb1 84.104(7) 2_554 1_554 ?
Sb3 Sm Sb1 84.104(7) 2_564 1_554 ?
Sb5 Sm Sb6 6.05(5) . . ?
Sb8 Sm Sb6 65.95(4) . . ?
Sb3 Sm Sb6 83.291(13) 2_554 . ?
Sb3 Sm Sb6 83.291(13) 2_564 . ?
Sb1 Sm Sb6 148.39(3) 1_554 . ?
Sb5 Sm Sb4 74.54(2) . 6_656 ?
Sb8 Sm Sb4 127.35(2) . 6_656 ?
Sb3 Sm Sb4 132.990(9) 2_554 6_656 ?
Sb3 Sm Sb4 82.528(7) 2_564 6_656 ?
Sb1 Sm Sb4 137.208(8) 1_554 6_656 ?
Sb6 Sm Sb4 69.19(2) . 6_656 ?
Sb5 Sm Sb4 74.54(2) . 4 ?
Sb8 Sm Sb4 127.35(2) . 4 ?
Sb3 Sm Sb4 82.528(7) 2_554 4 ?
Sb3 Sm Sb4 132.990(9) 2_564 4 ?
Sb1 Sm Sb4 137.208(8) 1_554 4 ?
Sb6 Sm Sb4 69.19(2) . 4 ?
Sb4 Sm Sb4 52.666(8) 6_656 4 ?
Sb5 Sm Sb4 139.56(2) . 8_655 ?
Sb8 Sm Sb4 142.55(2) . 8_655 ?
Sb3 Sm Sb4 83.888(7) 2_554 8_655 ?
Sb3 Sm Sb4 134.350(9) 2_564 8_655 ?
Sb1 Sm Sb4 71.857(8) 1_554 8_655 ?
Sb6 Sm Sb4 134.96(2) . 8_655 ?
Sb4 Sm Sb4 89.448(7) 6_656 8_655 ?
Sb4 Sm Sb4 66.418(8) 4 8_655 ?
Sb5 Sm Sb4 139.56(2) . 2_564 ?
Sb8 Sm Sb4 142.55(2) . 2_564 ?
Sb3 Sm Sb4 134.350(9) 2_554 2_564 ?
Sb3 Sm Sb4 83.888(7) 2_564 2_564 ?
Sb1 Sm Sb4 71.857(8) 1_554 2_564 ?
Sb6 Sm Sb4 134.96(2) . 2_564 ?
Sb4 Sm Sb4 66.418(8) 6_656 2_564 ?
Sb4 Sm Sb4 89.448(7) 4 2_564 ?
Sb4 Sm Sb4 52.219(8) 8_655 2_564 ?
Sb5 Sm Sb7 62.75(4) . . ?
Sb8 Sm Sb7 2.86(5) . . ?
Sb3 Sm Sb7 66.302(6) 2_554 . ?
Sb3 Sm Sb7 66.302(6) 2_564 . ?
Sb1 Sm Sb7 79.58(2) 1_554 . ?
Sb6 Sm Sb7 68.81(4) . . ?
Sb4 Sm Sb7 129.70(2) 6_656 . ?
Sb4 Sm Sb7 129.70(2) 4 . ?
Sb4 Sm Sb7 140.537(18) 8_655 . ?
Sb4 Sm Sb7 140.537(18) 2_564 . ?
Sb2 Ti1 Sb1 179.84(4) . . ?
Sb2 Ti1 Sb4 97.24(2) . 2_565 ?
Sb1 Ti1 Sb4 82.90(2) . 2_565 ?
Sb2 Ti1 Sb4 97.24(2) . 8_656 ?
Sb1 Ti1 Sb4 82.90(2) . 8_656 ?
Sb4 Ti1 Sb4 58.156(18) 2_565 8_656 ?
Sb2 Ti1 Sb7 90.35(3) . 2 ?
Sb1 Ti1 Sb7 89.61(3) . 2 ?
Sb4 Ti1 Sb7 134.07(3) 2_565 2 ?
Sb4 Ti1 Sb7 75.98(3) 8_656 2 ?
Sb2 Ti1 Sb7 90.35(3) . 2_565 ?
Sb1 Ti1 Sb7 89.61(3) . 2_565 ?
Sb4 Ti1 Sb7 75.98(3) 2_565 2_565 ?
Sb4 Ti1 Sb7 134.07(4) 8_656 2_565 ?
Sb7 Ti1 Sb7 149.50(6) 2 2_565 ?
Sb2 Ti1 Sb3 105.23(3) . . ?
Sb1 Ti1 Sb3 74.61(2) . . ?
Sb4 Ti1 Sb3 143.259(19) 2_565 . ?
Sb4 Ti1 Sb3 143.259(19) 8_656 . ?
Sb7 Ti1 Sb3 75.21(3) 2 . ?
Sb7 Ti1 Sb3 75.21(3) 2_565 . ?
Sb2 Ti1 Sb8 95.82(3) . 2 ?
Sb1 Ti1 Sb8 84.13(3) . 2 ?
Sb4 Ti1 Sb8 138.09(3) 2_565 2 ?
Sb4 Ti1 Sb8 80.78(2) 8_656 2 ?
Sb7 Ti1 Sb8 7.75(2) 2 2 ?
Sb7 Ti1 Sb8 143.54(4) 2_565 2 ?
Sb3 Ti1 Sb8 68.49(2) . 2 ?
Sb2 Ti1 Sb8 95.82(3) . 2_565 ?
Sb1 Ti1 Sb8 84.13(3) . 2_565 ?
Sb4 Ti1 Sb8 80.78(2) 2_565 2_565 ?
Sb4 Ti1 Sb8 138.09(3) 8_656 2_565 ?
Sb7 Ti1 Sb8 143.54(4) 2 2_565 ?
Sb7 Ti1 Sb8 7.75(2) 2_565 2_565 ?
Sb3 Ti1 Sb8 68.49(2) . 2_565 ?
Sb8 Ti1 Sb8 136.98(5) 2 2_565 ?
Sb2 Ti2 Sb4 97.89(2) 6_557 3_546 ?
Sb2 Ti2 Sb4 97.89(2) 6_557 5_566 ?
Sb4 Ti2 Sb4 60.213(18) 3_546 5_566 ?
Sb2 Ti2 Sb1 94.42(3) 6_557 . ?
Sb4 Ti2 Sb1 147.249(15) 3_546 . ?
Sb4 Ti2 Sb1 147.249(15) 5_566 . ?
Sb2 Ti2 Sb3 167.94(3) 6_557 . ?
Sb4 Ti2 Sb3 92.54(2) 3_546 . ?
Sb4 Ti2 Sb3 92.54(2) 5_566 . ?
Sb1 Ti2 Sb3 73.52(2) . . ?
Sb2 Ti2 Sb6 86.15(4) 6_557 2_565 ?
Sb4 Ti2 Sb6 137.53(5) 3_546 2_565 ?
Sb4 Ti2 Sb6 77.33(4) 5_566 2_565 ?
Sb1 Ti2 Sb6 73.34(4) . 2_565 ?
Sb3 Ti2 Sb6 90.25(3) . 2_565 ?
Sb2 Ti2 Sb6 86.15(4) 6_557 2 ?
Sb4 Ti2 Sb6 77.33(4) 3_546 2 ?
Sb4 Ti2 Sb6 137.53(5) 5_566 2 ?
Sb1 Ti2 Sb6 73.34(4) . 2 ?
Sb3 Ti2 Sb6 90.25(3) . 2 ?
Sb6 Ti2 Sb6 145.05(9) 2_565 2 ?
Sb2 Ti2 Sb5 91.60(4) 6_557 2_565 ?
Sb4 Ti2 Sb5 140.30(5) 3_546 2_565 ?
Sb4 Ti2 Sb5 80.37(4) 5_566 2_565 ?
Sb1 Ti2 Sb5 69.02(4) . 2_565 ?
Sb3 Ti2 Sb5 84.16(3) . 2_565 ?
Sb6 Ti2 Sb5 6.67(4) 2_565 2_565 ?
Sb6 Ti2 Sb5 142.00(3) 2 2_565 ?
Sb2 Ti2 Sb5 91.60(4) 6_557 2 ?
Sb4 Ti2 Sb5 80.37(4) 3_546 2 ?
Sb4 Ti2 Sb5 140.30(5) 5_566 2 ?
Sb1 Ti2 Sb5 69.02(4) . 2 ?
Sb3 Ti2 Sb5 84.16(3) . 2 ?
Sb6 Ti2 Sb5 142.00(3) 2_565 2 ?
Sb6 Ti2 Sb5 6.67(4) 2 2 ?
Sb5 Ti2 Sb5 138.04(8) 2_565 2 ?
Sb7 Ti3 Ti3 122.54(2) 2 7_565 ?
Sb7 Ti3 Sb6 176.48(4) 2 . ?
Ti3 Ti3 Sb6 60.06(3) 7_565 . ?
Sb7 Ti3 Sb8 8.72(2) 2 2 ?
Ti3 Ti3 Sb8 121.93(2) 7_565 2 ?
Sb6 Ti3 Sb8 173.25(4) . 2 ?
Sb7 Ti3 Sb1 101.45(3) 2 2_554 ?
Ti3 Ti3 Sb1 121.838(12) 7_565 2_554 ?
Sb6 Ti3 Sb1 78.14(3) . 2_554 ?
Sb8 Ti3 Sb1 95.94(3) 2 2_554 ?
Sb7 Ti3 Sb2 88.00(3) 2 5_656 ?
Ti3 Ti3 Sb2 120.843(11) 7_565 5_656 ?
Sb6 Ti3 Sb2 88.54(3) . 5_656 ?
Sb8 Ti3 Sb2 95.18(2) 2 5_656 ?
Sb1 Ti3 Sb2 94.278(18) 2_554 5_656 ?
Sb7 Ti3 Sb2 91.63(3) 2 . ?
Ti3 Ti3 Sb2 61.162(11) 7_565 . ?
Sb6 Ti3 Sb2 87.80(3) . . ?
Sb8 Ti3 Sb2 98.77(3) 2 . ?
Sb1 Ti3 Sb2 159.04(2) 2_554 . ?
Sb2 Ti3 Sb2 69.635(14) 5_656 . ?
Sb7 Ti3 Sb5 174.22(4) 2 . ?
Ti3 Ti3 Sb5 61.21(3) 7_565 . ?
Sb6 Ti3 Sb5 6.97(5) . . ?
Sb8 Ti3 Sb5 166.35(4) 2 . ?
Sb1 Ti3 Sb5 72.88(2) 2_554 . ?
Sb2 Ti3 Sb5 93.49(4) 5_656 . ?
Sb2 Ti3 Sb5 94.13(3) . . ?
Sb7 Ti3 Sb3 80.23(2) 2 . ?
Ti3 Ti3 Sb3 61.570(11) 7_565 . ?
Sb6 Ti3 Sb3 103.28(3) . . ?
Sb8 Ti3 Sb3 73.79(2) 2 . ?
Sb1 Ti3 Sb3 95.043(18) 2_554 . ?
Sb2 Ti3 Sb3 166.23(2) 5_656 . ?
Sb2 Ti3 Sb3 103.349(18) . . ?
Sb5 Ti3 Sb3 98.93(4) . . ?
Sb7 Ti3 Ti3 57.46(2) 2 7 ?
Ti3 Ti3 Ti3 180.0 7_565 7 ?
Sb6 Ti3 Ti3 119.94(3) . 7 ?
Sb8 Ti3 Ti3 58.07(2) 2 7 ?
Sb1 Ti3 Ti3 58.162(12) 2_554 7 ?
Sb2 Ti3 Ti3 59.157(11) 5_656 7 ?
Sb2 Ti3 Ti3 118.838(11) . 7 ?
Sb5 Ti3 Ti3 118.79(3) . 7 ?
Sb3 Ti3 Ti3 118.430(11) . 7 ?
Sb8 Ti4 Sb7 8.90(2) . . ?
Sb8 Ti4 Sb3 172.45(4) . . ?
Sb7 Ti4 Sb3 178.65(4) . . ?
Sb8 Ti4 Sb5 68.43(5) . . ?
Sb7 Ti4 Sb5 77.33(5) . . ?
Sb3 Ti4 Sb5 104.02(5) . . ?
Sb8 Ti4 Sb4 88.80(3) . 7_565 ?
Sb7 Ti4 Sb4 81.10(3) . 7_565 ?
Sb3 Ti4 Sb4 97.73(2) . 7_565 ?
Sb5 Ti4 Sb4 142.89(3) . 7_565 ?
Sb8 Ti4 Sb4 88.80(3) . . ?
Sb7 Ti4 Sb4 81.10(3) . . ?
Sb3 Ti4 Sb4 97.73(2) . . ?
Sb5 Ti4 Sb4 142.89(3) . . ?
Sb4 Ti4 Sb4 59.984(18) 7_565 . ?
Sb8 Ti4 Sb1 85.233(18) . 2_564 ?
Sb7 Ti4 Sb1 88.199(18) . 2_564 ?
Sb3 Ti4 Sb1 92.256(17) . 2_564 ?
Sb5 Ti4 Sb1 70.426(15) . 2_564 ?
Sb4 Ti4 Sb1 138.78(2) 7_565 2_564 ?
Sb4 Ti4 Sb1 79.119(9) . 2_564 ?
Sb8 Ti4 Sb1 85.233(18) . 2_554 ?
Sb7 Ti4 Sb1 88.199(18) . 2_554 ?
Sb3 Ti4 Sb1 92.256(17) . 2_554 ?
Sb5 Ti4 Sb1 70.426(15) . 2_554 ?
Sb4 Ti4 Sb1 79.119(9) 7_565 2_554 ?
Sb4 Ti4 Sb1 138.78(2) . 2_554 ?
Sb1 Ti4 Sb1 140.52(3) 2_564 2_554 ?
Sb8 Ti4 Sb6 73.13(5) . . ?
Sb7 Ti4 Sb6 82.03(5) . . ?
Sb3 Ti4 Sb6 99.32(5) . . ?
Sb5 Ti4 Sb6 4.70(8) . . ?
Sb4 Ti4 Sb6 145.34(3) 7_565 . ?
Sb4 Ti4 Sb6 145.34(3) . . ?
Sb1 Ti4 Sb6 70.280(15) 2_564 . ?
Sb1 Ti4 Sb6 70.280(15) 2_554 . ?
Sb7 Ti5 Sb6 161.70(12) . 6_556 ?
Sb7 Ti5 Sb5 160.70(11) . 6_556 ?
Sb6 Ti5 Sb5 1.01(11) 6_556 6_556 ?
Sb7 Ti5 Sb8 0.94(7) . . ?
Sb6 Ti5 Sb8 162.64(11) 6_556 . ?
Sb5 Ti5 Sb8 161.63(10) 6_556 . ?
Sb7 Ti5 Sb2 99.38(8) . 6_556 ?
Sb6 Ti5 Sb2 98.91(9) 6_556 6_556 ?
Sb5 Ti5 Sb2 99.92(8) 6_556 6_556 ?
Sb8 Ti5 Sb2 98.45(7) . 6_556 ?
Sb7 Ti5 Sb2 95.36(4) . 2_554 ?
Sb6 Ti5 Sb2 91.61(5) 6_556 2_554 ?
Sb5 Ti5 Sb2 91.99(4) 6_556 2_554 ?
Sb8 Ti5 Sb2 95.01(4) . 2_554 ?
Sb2 Ti5 Sb2 67.53(3) 6_556 2_554 ?
Sb7 Ti5 Sb2 95.36(4) . 2_564 ?
Sb6 Ti5 Sb2 91.61(5) 6_556 2_564 ?
Sb5 Ti5 Sb2 91.99(4) 6_556 2_564 ?
Sb8 Ti5 Sb2 95.01(4) . 2_564 ?
Sb2 Ti5 Sb2 67.53(3) 6_556 2_564 ?
Sb2 Ti5 Sb2 134.90(7) 2_554 2_564 ?
Sb7 Ti5 Sb4 82.00(6) . . ?
Sb6 Ti5 Sb4 81.71(7) 6_556 . ?
Sb5 Ti5 Sb4 80.81(7) 6_556 . ?
Sb8 Ti5 Sb4 82.84(6) . . ?
Sb2 Ti5 Sb4 153.011(17) 6_556 . ?
Sb2 Ti5 Sb4 139.42(5) 2_554 . ?
Sb2 Ti5 Sb4 85.486(19) 2_564 . ?
Sb7 Ti5 Sb4 82.00(6) . 7_565 ?
Sb6 Ti5 Sb4 81.71(7) 6_556 7_565 ?
Sb5 Ti5 Sb4 80.81(7) 6_556 7_565 ?
Sb8 Ti5 Sb4 82.84(6) . 7_565 ?
Sb2 Ti5 Sb4 153.011(17) 6_556 7_565 ?
Sb2 Ti5 Sb4 85.486(19) 2_554 7_565 ?
Sb2 Ti5 Sb4 139.42(5) 2_564 7_565 ?
Sb4 Ti5 Sb4 53.97(3) . 7_565 ?
Ti1 Sb1 Ti3 147.964(12) . 8_666 ?
Ti1 Sb1 Ti3 147.964(12) . 2 ?
Ti3 Sb1 Ti3 63.68(2) 8_666 2 ?
Ti1 Sb1 Ti2 110.39(3) . . ?
Ti3 Sb1 Ti2 75.922(19) 8_666 . ?
Ti3 Sb1 Ti2 75.922(19) 2 . ?
Ti1 Sb1 Ti4 79.717(16) . 2_565 ?
Ti3 Sb1 Ti4 68.830(19) 8_666 2_565 ?
Ti3 Sb1 Ti4 129.19(2) 2 2_565 ?
Ti2 Sb1 Ti4 109.329(15) . 2_565 ?
Ti1 Sb1 Ti4 79.717(16) . 2 ?
Ti3 Sb1 Ti4 129.19(2) 8_666 2 ?
Ti3 Sb1 Ti4 68.830(19) 2 2 ?
Ti2 Sb1 Ti4 109.328(15) . 2 ?
Ti4 Sb1 Ti4 140.52(3) 2_565 2 ?
Ti1 Sb1 Sm 98.90(2) . 1_556 ?
Ti3 Sb1 Sm 79.276(14) 8_666 1_556 ?
Ti3 Sb1 Sm 79.276(14) 2 1_556 ?
Ti2 Sb1 Sm 150.71(2) . 1_556 ?
Ti4 Sb1 Sm 75.186(15) 2_565 1_556 ?
Ti4 Sb1 Sm 75.186(15) 2 1_556 ?
Ti1 Sb2 Ti2 77.12(3) . 6_657 ?
Ti1 Sb2 Ti5 139.31(4) . 6_656 ?
Ti2 Sb2 Ti5 143.56(4) 6_657 6_656 ?
Ti1 Sb2 Ti3 138.739(18) . 3_656 ?
Ti2 Sb2 Ti3 76.298(19) 6_657 3_656 ?
Ti5 Sb2 Ti3 72.57(4) 6_656 3_656 ?
Ti1 Sb2 Ti3 138.739(18) . 5_656 ?
Ti2 Sb2 Ti3 76.298(19) 6_657 5_656 ?
Ti5 Sb2 Ti3 72.57(4) 6_656 5_656 ?
Ti3 Sb2 Ti3 61.69(2) 3_656 5_656 ?
Ti1 Sb2 Ti3 69.61(2) . . ?
Ti2 Sb2 Ti3 134.902(18) 6_657 . ?
Ti5 Sb2 Ti3 74.94(4) 6_656 . ?
Ti3 Sb2 Ti3 147.412(13) 3_656 . ?
Ti3 Sb2 Ti3 110.364(14) 5_656 . ?
Ti1 Sb2 Ti3 69.61(2) . 7_565 ?
Ti2 Sb2 Ti3 134.902(18) 6_657 7_565 ?
Ti5 Sb2 Ti3 74.94(4) 6_656 7_565 ?
Ti3 Sb2 Ti3 110.364(14) 3_656 7_565 ?
Ti3 Sb2 Ti3 147.412(13) 5_656 7_565 ?
Ti3 Sb2 Ti3 57.68(2) . 7_565 ?
Ti1 Sb2 Ti5 71.92(3) . 2_565 ?
Ti2 Sb2 Ti5 73.22(4) 6_657 2_565 ?
Ti5 Sb2 Ti5 112.47(4) 6_656 2_565 ?
Ti3 Sb2 Ti5 70.51(4) 3_656 2_565 ?
Ti3 Sb2 Ti5 127.83(4) 5_656 2_565 ?
Ti3 Sb2 Ti5 121.22(4) . 2_565 ?
Ti3 Sb2 Ti5 68.13(4) 7_565 2_565 ?
Ti1 Sb2 Ti5 71.92(3) . 2 ?
Ti2 Sb2 Ti5 73.22(4) 6_657 2 ?
Ti5 Sb2 Ti5 112.47(3) 6_656 2 ?
Ti3 Sb2 Ti5 127.83(4) 3_656 2 ?
Ti3 Sb2 Ti5 70.51(4) 5_656 2 ?
Ti3 Sb2 Ti5 68.13(4) . 2 ?
Ti3 Sb2 Ti5 121.22(4) 7_565 2 ?
Ti5 Sb2 Ti5 134.90(7) 2_565 2 ?
Ti1 Sb2 Sb2 110.611(12) . 5_656 ?
Ti2 Sb2 Sb2 114.314(11) 6_657 5_656 ?
Ti5 Sb2 Sb2 60.671(9) 6_656 5_656 ?
Ti3 Sb2 Sb2 108.900(17) 3_656 5_656 ?
Ti3 Sb2 Sb2 55.284(13) 5_656 5_656 ?
Ti3 Sb2 Sb2 55.081(13) . 5_656 ?
Ti3 Sb2 Sb2 105.552(17) 7_565 5_656 ?
Ti5 Sb2 Sb2 172.29(4) 2_565 5_656 ?
Ti5 Sb2 Sb2 51.80(3) 2 5_656 ?
Ti1 Sb2 Sb2 110.611(12) . 5_666 ?
Ti2 Sb2 Sb2 114.314(11) 6_657 5_666 ?
Ti5 Sb2 Sb2 60.671(9) 6_656 5_666 ?
Ti3 Sb2 Sb2 55.284(13) 3_656 5_666 ?
Ti3 Sb2 Sb2 108.900(17) 5_656 5_666 ?
Ti3 Sb2 Sb2 105.552(17) . 5_666 ?
Ti3 Sb2 Sb2 55.081(13) 7_565 5_666 ?
Ti5 Sb2 Sb2 51.80(3) 2_565 5_666 ?
Ti5 Sb2 Sb2 172.29(4) 2 5_666 ?
Sb2 Sb2 Sb2 121.224(18) 5_656 5_666 ?
Ti4 Sb3 Ti3 70.574(19) . . ?
Ti4 Sb3 Ti3 70.574(19) . 7_565 ?
Ti3 Sb3 Ti3 56.86(2) . 7_565 ?
Ti4 Sb3 Ti2 129.25(2) . . ?
Ti3 Sb3 Ti2 147.229(14) . . ?
Ti3 Sb3 Ti2 147.229(15) 7_565 . ?
Ti4 Sb3 Ti1 129.27(2) . . ?
Ti3 Sb3 Ti1 65.181(18) . . ?
Ti3 Sb3 Ti1 65.181(18) 7_565 . ?
Ti2 Sb3 Ti1 101.48(2) . . ?
Ti4 Sb3 Sm 79.187(9) . 2 ?
Ti3 Sb3 Sm 78.014(12) . 2 ?
Ti3 Sb3 Sm 131.584(14) 7_565 2 ?
Ti2 Sb3 Sm 80.935(9) . 2 ?
Ti1 Sb3 Sm 113.262(7) . 2 ?
Ti4 Sb3 Sm 79.187(9) . 2_565 ?
Ti3 Sb3 Sm 131.584(14) . 2_565 ?
Ti3 Sb3 Sm 78.014(12) 7_565 2_565 ?
Ti2 Sb3 Sm 80.935(9) . 2_565 ?
Ti1 Sb3 Sm 113.262(7) . 2_565 ?
Sm Sb3 Sm 132.460(13) 2 2_565 ?
Ti2 Sb4 Sb4 59.894(9) 5_566 7_575 ?
Ti2 Sb4 Sb4 120.106(9) 5_566 7_565 ?
Sb4 Sb4 Sb4 180.0 7_575 7_565 ?
Ti2 Sb4 Ti4 146.51(2) 5_566 . ?
Sb4 Sb4 Ti4 119.992(9) 7_575 . ?
Sb4 Sb4 Ti4 60.008(9) 7_565 . ?
Ti2 Sb4 Ti1 72.33(2) 5_566 2_564 ?
Sb4 Sb4 Ti1 60.922(9) 7_575 2_564 ?
Sb4 Sb4 Ti1 119.078(9) 7_565 2_564 ?
Ti4 Sb4 Ti1 79.394(19) . 2_564 ?
Ti2 Sb4 Ti5 71.40(3) 5_566 . ?
Sb4 Sb4 Ti5 116.986(17) 7_575 . ?
Sb4 Sb4 Ti5 63.014(17) 7_565 . ?
Ti4 Sb4 Ti5 81.81(3) . . ?
Ti1 Sb4 Ti5 68.25(3) 2_564 . ?
Ti2 Sb4 Sm 80.679(15) 5_566 6_556 ?
Sb4 Sb4 Sm 116.333(4) 7_575 6_556 ?
Sb4 Sb4 Sm 63.667(4) 7_565 6_556 ?
Ti4 Sb4 Sm 120.066(12) . 6_556 ?
Ti1 Sb4 Sm 149.645(18) 2_564 6_556 ?
Ti5 Sb4 Sm 90.40(3) . 6_556 ?
Ti2 Sb4 Sm 121.983(12) 5_566 2_565 ?
Sb4 Sb4 Sm 63.891(4) 7_575 2_565 ?
Sb4 Sb4 Sm 116.109(4) 7_565 2_565 ?
Ti4 Sb4 Sm 76.192(14) . 2_565 ?
Ti1 Sb4 Sm 92.770(16) 2_564 2_565 ?
Ti5 Sb4 Sm 153.34(4) . 2_565 ?
Sm Sb4 Sm 113.582(8) 6_556 2_565 ?
Ti5 Sb5 Ti4 142.25(10) 6_656 . ?
Ti5 Sb5 Ti3 76.00(6) 6_656 7_565 ?
Ti4 Sb5 Ti3 71.07(6) . 7_565 ?
Ti5 Sb5 Ti3 76.00(6) 6_656 . ?
Ti4 Sb5 Ti3 71.07(6) . . ?
Ti3 Sb5 Ti3 57.58(5) 7_565 . ?
Ti5 Sb5 Ti2 74.54(3) 6_656 2_564 ?
Ti4 Sb5 Ti2 110.92(4) . 2_564 ?
Ti3 Sb5 Ti2 71.78(3) 7_565 2_564 ?
Ti3 Sb5 Ti2 125.92(6) . 2_564 ?
Ti5 Sb5 Ti2 74.54(3) 6_656 2_554 ?
Ti4 Sb5 Ti2 110.92(4) . 2_554 ?
Ti3 Sb5 Ti2 125.92(6) 7_565 2_554 ?
Ti3 Sb5 Ti2 71.78(3) . 2_554 ?
Ti2 Sb5 Ti2 138.04(8) 2_564 2_554 ?
Ti5 Sb5 Sm 102.51(8) 6_656 . ?
Ti4 Sb5 Sm 115.24(5) . . ?
Ti3 Sb5 Sm 151.01(3) 7_565 . ?
Ti3 Sb5 Sm 151.01(3) . . ?
Ti2 Sb5 Sm 79.88(5) 2_564 . ?
Ti2 Sb5 Sm 79.88(5) 2_554 . ?
Ti5 Sb5 Sb8 163.29(11) 6_656 . ?
Ti4 Sb5 Sb8 54.46(4) . . ?
Ti3 Sb5 Sb8 118.28(6) 7_565 . ?
Ti3 Sb5 Sb8 118.28(6) . . ?
Ti2 Sb5 Sb8 100.75(4) 2_564 . ?
Ti2 Sb5 Sb8 100.75(4) 2_554 . ?
Sm Sb5 Sb8 60.78(4) . . ?
Ti5 Sb6 Ti3 83.83(7) 6_656 7_565 ?
Ti5 Sb6 Ti3 83.83(7) 6_656 . ?
Ti3 Sb6 Ti3 59.87(5) 7_565 . ?
Ti5 Sb6 Ti2 80.91(3) 6_656 2_564 ?
Ti3 Sb6 Ti2 74.13(3) 7_565 2_564 ?
Ti3 Sb6 Ti2 132.73(7) . 2_564 ?
Ti5 Sb6 Ti2 80.91(3) 6_656 2_554 ?
Ti3 Sb6 Ti2 132.73(7) 7_565 2_554 ?
Ti3 Sb6 Ti2 74.13(3) . 2_554 ?
Ti2 Sb6 Ti2 145.05(9) 2_564 2_554 ?
Ti5 Sb6 Ti4 147.95(11) 6_656 . ?
Ti3 Sb6 Ti4 68.58(5) 7_565 . ?
Ti3 Sb6 Ti4 68.58(5) . . ?
Ti2 Sb6 Ti4 105.63(3) 2_564 . ?
Ti2 Sb6 Ti4 105.63(3) 2_554 . ?
Ti5 Sb6 Sm 107.55(9) 6_656 . ?
Ti3 Sb6 Sm 148.46(3) 7_565 . ?
Ti3 Sb6 Sm 148.46(3) . . ?
Ti2 Sb6 Sm 78.71(5) 2_564 . ?
Ti2 Sb6 Sm 78.71(5) 2_554 . ?
Ti4 Sb6 Sm 104.49(4) . . ?
Ti5 Sb7 Ti4 102.98(7) . . ?
Ti5 Sb7 Ti3 82.92(6) . 2_554 ?
Ti4 Sb7 Ti3 147.17(2) . 2_554 ?
Ti5 Sb7 Ti3 82.92(6) . 8_665 ?
Ti4 Sb7 Ti3 147.17(2) . 8_665 ?
Ti3 Sb7 Ti3 65.08(4) 2_554 8_665 ?
Ti5 Sb7 Ti1 80.01(3) . 2_564 ?
Ti4 Sb7 Ti1 81.16(3) . 2_564 ?
Ti3 Sb7 Ti1 131.49(5) 2_554 2_564 ?
Ti3 Sb7 Ti1 67.95(2) 8_665 2_564 ?
Ti5 Sb7 Ti1 80.01(3) . 2_554 ?
Ti4 Sb7 Ti1 81.16(3) . 2_554 ?
Ti3 Sb7 Ti1 67.95(2) 2_554 2_554 ?
Ti3 Sb7 Ti1 131.49(5) 8_665 2_554 ?
Ti1 Sb7 Ti1 149.50(6) 2_564 2_554 ?
Ti5 Sb7 Sm 152.35(8) . . ?
Ti4 Sb7 Sm 104.67(4) . . ?
Ti3 Sb7 Sm 73.86(3) 2_554 . ?
Ti3 Sb7 Sm 73.86(3) 8_665 . ?
Ti1 Sb7 Sm 104.21(3) 2_564 . ?
Ti1 Sb7 Sm 104.21(3) 2_554 . ?
Ti4 Sb8 Ti5 93.15(6) . . ?
Ti4 Sb8 Ti3 145.21(3) . 2_554 ?
Ti5 Sb8 Ti3 74.99(5) . 2_554 ?
Ti4 Sb8 Ti3 145.21(3) . 8_665 ?
Ti5 Sb8 Ti3 74.99(5) . 8_665 ?
Ti3 Sb8 Ti3 63.85(4) 2_554 8_665 ?
Ti4 Sb8 Ti1 79.45(3) . 2_564 ?
Ti5 Sb8 Ti1 72.11(2) . 2_564 ?
Ti3 Sb8 Ti1 125.05(5) 2_554 2_564 ?
Ti3 Sb8 Ti1 65.81(2) 8_665 2_564 ?
Ti4 Sb8 Ti1 79.45(3) . 2_554 ?
Ti5 Sb8 Ti1 72.11(2) . 2_554 ?
Ti3 Sb8 Ti1 65.81(2) 2_554 2_554 ?
Ti3 Sb8 Ti1 125.05(5) 8_665 2_554 ?
Ti1 Sb8 Ti1 136.98(5) 2_564 2_554 ?
Ti4 Sb8 Sb5 57.11(5) . . ?
Ti5 Sb8 Sb5 150.25(8) . . ?
Ti3 Sb8 Sb5 128.74(5) 2_554 . ?
Ti3 Sb8 Sb5 128.74(5) 8_665 . ?
Ti1 Sb8 Sb5 99.64(3) 2_564 . ?
Ti1 Sb8 Sb5 99.64(3) 2_554 . ?
Ti4 Sb8 Sm 116.43(4) . . ?
Ti5 Sb8 Sm 150.42(7) . . ?
Ti3 Sb8 Sm 79.99(3) 2_554 . ?
Ti3 Sb8 Sm 79.99(3) 8_665 . ?
Ti1 Sb8 Sm 111.47(2) 2_564 . ?
Ti1 Sb8 Sm 111.47(2) 2_554 . ?
Sb5 Sb8 Sm 59.32(5) . . ?

loop_
_geom_bond_atom_site_label_1
_geom_bond_atom_site_label_2
_geom_bond_distance
_geom_bond_site_symmetry_2
_geom_bond_publ_flag
Sm Sb5 3.076(2) . ?
Sm Sb8 3.1217(11) . ?
Sm Sb3 3.12313(18) 2_554 ?
Sm Sb3 3.12313(17) 2_564 ?
Sm Sb1 3.1569(4) 1_554 ?
Sm Sb6 3.212(2) . ?
Sm Sb4 3.2228(3) 6_656 ?
Sm Sb4 3.2228(3) 4 ?
Sm Sb4 3.2462(3) 8_655 ?
Sm Sb4 3.2462(3) 2_564 ?
Sm Sb7 3.5103(11) . ?
Ti1 Sb2 2.7062(9) . ?
Ti1 Sb1 2.7324(8) . ?
Ti1 Sb4 2.9395(8) 2_565 ?
Ti1 Sb4 2.9395(8) 8_656 ?
Ti1 Sb7 2.9625(4) 2 ?
Ti1 Sb7 2.9625(4) 2_565 ?
Ti1 Sb3 3.0058(9) . ?
Ti1 Sb8 3.0722(5) 2 ?
Ti1 Sb8 3.0722(5) 2_565 ?
Ti2 Sb2 2.7730(9) 6_557 ?
Ti2 Sb4 2.8481(7) 3_546 ?
Ti2 Sb4 2.8481(7) 5_566 ?
Ti2 Sb1 2.8776(9) . ?
Ti2 Sb3 2.9441(9) . ?
Ti2 Sb6 2.9965(7) 2_565 ?
Ti2 Sb6 2.9965(7) 2 ?
Ti2 Sb5 3.0611(8) 2_565 ?
Ti2 Sb5 3.0611(8) 2 ?
Ti3 Sb7 2.7347(14) 2 ?
Ti3 Ti3 2.7745(11) 7_565 ?
Ti3 Sb6 2.780(2) . ?
Ti3 Sb8 2.7816(14) 2 ?
Ti3 Sb1 2.7884(6) 2_554 ?
Ti3 Sb2 2.8691(6) 5_656 ?
Ti3 Sb2 2.8761(6) . ?
Ti3 Sb5 2.880(2) . ?
Ti3 Sb3 2.9139(6) . ?
Ti3 Ti3 2.9419(11) 7 ?
Ti4 Sb8 2.7076(17) . ?
Ti4 Sb7 2.7261(17) . ?
Ti4 Sb3 2.7938(8) . ?
Ti4 Sb5 2.794(2) . ?
Ti4 Sb4 2.8599(7) 7_565 ?
Ti4 Sb4 2.8599(7) . ?
Ti4 Sb1 3.0367(3) 2_564 ?
Ti4 Sb1 3.0367(3) 2_554 ?
Ti4 Sb6 3.061(2) . ?
Ti5 Sb7 2.300(2) . ?
Ti5 Sb6 2.359(2) 6_556 ?
Ti5 Sb5 2.715(2) 6_556 ?
Ti5 Sb8 2.720(2) . ?
Ti5 Sb2 2.790(2) 6_556 ?
Ti5 Sb2 3.0948(8) 2_554 ?
Ti5 Sb2 3.0948(8) 2_564 ?
Ti5 Sb4 3.1504(18) . ?
Ti5 Sb4 3.1504(18) 7_565 ?
Sb1 Ti3 2.7884(6) 8_666 ?
Sb1 Ti3 2.7884(6) 2 ?
Sb1 Ti4 3.0367(3) 2_565 ?
Sb1 Ti4 3.0367(3) 2 ?
Sb1 Sm 3.1569(4) 1_556 ?
Sb2 Ti2 2.7730(9) 6_657 ?
Sb2 Ti5 2.790(2) 6_656 ?
Sb2 Ti3 2.8691(6) 3_656 ?
Sb2 Ti3 2.8691(6) 5_656 ?
Sb2 Ti3 2.8761(6) 7_565 ?
Sb2 Ti5 3.0948(8) 2_565 ?
Sb2 Ti5 3.0948(8) 2 ?
Sb2 Sb2 3.2803(3) 5_656 ?
Sb2 Sb2 3.2803(3) 5_666 ?
Sb3 Ti3 2.9139(6) 7_565 ?
Sb3 Sm 3.12314(18) 2 ?
Sb3 Sm 3.12313(18) 2_565 ?
Sb4 Ti2 2.8481(7) 5_566 ?
Sb4 Sb4 2.8572(4) 7_575 ?
Sb4 Sb4 2.8592(4) 7_565 ?
Sb4 Ti1 2.9395(8) 2_564 ?
Sb4 Sm 3.2228(3) 6_556 ?
Sb4 Sm 3.2462(3) 2_565 ?
Sb5 Ti5 2.715(2) 6_656 ?
Sb5 Ti3 2.880(2) 7_565 ?
Sb5 Ti2 3.0612(8) 2_564 ?
Sb5 Ti2 3.0612(8) 2_554 ?
Sb5 Sb8 3.0944(18) . ?
Sb6 Ti5 2.359(2) 6_656 ?
Sb6 Ti3 2.780(2) 7_565 ?
Sb6 Ti2 2.9965(7) 2_564 ?
Sb6 Ti2 2.9965(7) 2_554 ?
Sb7 Ti3 2.7347(14) 2_554 ?
Sb7 Ti3 2.7347(14) 8_665 ?
Sb7 Ti1 2.9625(4) 2_564 ?
Sb7 Ti1 2.9625(4) 2_554 ?
Sb8 Ti3 2.7816(14) 2_554 ?
Sb8 Ti3 2.7816(14) 8_665 ?
Sb8 Ti1 3.0722(5) 2_564 ?
Sb8 Ti1 3.0722(5) 2_554 ?
